data_7714684
loop_
_publ_author_name
'Atta, Sayan'
'Mandal, Amit'
'Saha, Rahul'
'Majumdar, Amit'

_publ_section_title
;
 Reduction of nitrite to nitric oxide and generation of reactive chalcogen
 species by mononuclear Fe(II) and Zn(II) complexes of thiolate and
 selenolate.
;
_journal_issue 3
_journal_name_full 'Dalton transactions (Cambridge, England : 2003)'
_journal_page_first 949
_journal_page_last 965
_journal_paper_doi 10.1039/d3dt03768a
_journal_volume 53
_journal_year 2024
_chemical_formula_moiety 'C25 H21 N5 O2 S2 Zn'
_chemical_formula_sum 'C25 H21 N5 O2 S2 Zn'
_chemical_formula_weight 552.96
_space_group_crystal_system monoclinic
_space_group_IT_number 14
_space_group_name_Hall '-P 2yn'
_space_group_name_H-M_alt 'P 1 21/n 1'
_atom_sites_solution_hydrogens geom
_atom_sites_solution_primary dual
_audit_creation_date 2023-07-17
_audit_creation_method
;
Olex2 1.2
(compiled 2018.05.29 svn.r3508 for OlexSys, GUI svn.r5506)
;
_audit_update_record
;
2023-07-17 deposited with the CCDC.	2023-12-11 downloaded from the CCDC.
;
_cell_angle_alpha 90
_cell_angle_beta 97.877(2)
_cell_angle_gamma 90
_cell_formula_units_Z 4
_cell_length_a 9.4688(5)
_cell_length_b 13.1273(8)
_cell_length_c 20.2985(11)
_cell_measurement_reflns_used 5711
_cell_measurement_temperature 148(2)
_cell_measurement_theta_max 25.29
_cell_measurement_theta_min 2.52
_cell_volume 2499.3(2)
_computing_cell_refinement 'SAINT V8.38A (?, 2016)'
_computing_data_reduction 'SAINT V8.38A (?, 2016)'
_computing_molecular_graphics 'Olex2 (Dolomanov et al., 2009)'
_computing_publication_material 'Olex2 (Dolomanov et al., 2009)'
_computing_structure_refinement 'ShelXL (Sheldrick, 2015)'
_computing_structure_solution 'ShelXT (Sheldrick, 2015)'
_diffrn_ambient_temperature 147.67
_diffrn_measured_fraction_theta_full 0.999
_diffrn_measured_fraction_theta_max 0.998
_diffrn_measurement_device_type 'Bruker D8VENTURE with PHOTON II Detector'
_diffrn_measurement_method 'phi, omega and kappa scan'
_diffrn_radiation_probe x-ray
_diffrn_radiation_type MoK\a
_diffrn_radiation_wavelength 0.71073
_diffrn_reflns_av_R_equivalents 0.0648
_diffrn_reflns_av_unetI/netI 0.0499
_diffrn_reflns_Laue_measured_fraction_full 0.999
_diffrn_reflns_Laue_measured_fraction_max 0.998
_diffrn_reflns_limit_h_max 11
_diffrn_reflns_limit_h_min -9
_diffrn_reflns_limit_k_max 16
_diffrn_reflns_limit_k_min -16
_diffrn_reflns_limit_l_max 24
_diffrn_reflns_limit_l_min -24
_diffrn_reflns_number 26743
_diffrn_reflns_point_group_measured_fraction_full 0.999
_diffrn_reflns_point_group_measured_fraction_max 0.998
_diffrn_reflns_theta_full 25.242
_diffrn_reflns_theta_max 25.703
_diffrn_reflns_theta_min 2.267
_diffrn_source_type Micro-focus
_diffrn_standards_number 0
_exptl_absorpt_coefficient_mu 1.182
_exptl_absorpt_correction_T_max 0.7453
_exptl_absorpt_correction_T_min 0.6076
_exptl_absorpt_correction_type multi-scan
_exptl_absorpt_process_details
;
SADABS-2016/2 (Bruker,2016/2) was used for absorption correction.
wR2(int) was 0.1165 before and 0.0586 after correction.
The Ratio of minimum to maximum transmission is 0.8152.
The \l/2 correction factor is Not present.
;
_exptl_crystal_colour yellow
_exptl_crystal_density_diffrn 1.470
_exptl_crystal_density_method 'not measured'
_exptl_crystal_description block
_exptl_crystal_F_000 1136
_exptl_crystal_size_max 0.24
_exptl_crystal_size_mid 0.22
_exptl_crystal_size_min 0.2
_refine_diff_density_max 1.667
_refine_diff_density_min -2.072
_refine_diff_density_rms 0.110
_refine_ls_extinction_method none
_refine_ls_goodness_of_fit_ref 1.026
_refine_ls_hydrogen_treatment constr
_refine_ls_matrix_type full
_refine_ls_number_parameters 264
_refine_ls_number_reflns 4744
_refine_ls_number_restraints 0
_refine_ls_restrained_S_all 1.026
_refine_ls_R_factor_all 0.1220
_refine_ls_R_factor_gt 0.0805
_refine_ls_shift/su_max 0.001
_refine_ls_shift/su_mean 0.000
_refine_ls_structure_factor_coef Fsqd
_refine_ls_weighting_details 'w=1/[\s^2^(Fo^2^)+(0.1250P)^2^+9.5666P] where P=(Fo^2^+2Fc^2^)/3'
_refine_ls_weighting_scheme calc
_refine_ls_wR_factor_gt 0.2142
_refine_ls_wR_factor_ref 0.2486
_reflns_Friedel_coverage 0.000
_reflns_number_gt 3139
_reflns_number_total 4744
_reflns_threshold_expression 'I > 2\s(I)'
_cod_data_source_file d3dt03768a2.cif
_cod_data_source_block mo_am240523f_0m
_cod_depositor_comments 'Adding full bibliography for 7714674--7714686.cif.'
_cod_original_sg_symbol_H-M P21/n
_cod_database_code 7714684
_shelx_shelxl_version_number 2018/3
_shelx_space_group_comment
;
The symmetry employed for this shelxl refinement is uniquely defined
by the following loop, which should always be used as a source of
symmetry information in preference to the above space-group names.
They are only intended as comments.
;
_shelx_estimated_absorpt_t_max 0.798
_shelx_estimated_absorpt_t_min 0.765
_olex2_refinement_description
;
1. Fixed Uiso
 At 1.2 times of:
  All C(H) groups, All C(H,H) groups
 At 1.5 times of:
  All C(H,H,H) groups, All O(H) groups
2. Uiso/Uaniso restraints and constraints
Uanis(C7) = Uanis(C6) = Uanis(C4) = Uanis(C3) = Uanis(C2) = Uanis(C5) =
Uanis(C8) = Uanis(O1) = Uanis(C1) = Uanis(O2)
3.a Secondary CH2 refined with riding coordinates:
 C9(H9A,H9B), C10(H10A,H10B), C16(H16A,H16B)
3.b Aromatic/amide H refined with riding coordinates:
 C1(H1A), C3(H3), C6(H6), C12(H12), C13(H13), C14(H14), C15(H15), C18(H18),
 C19(H19), C20(H20), C21(H21)
3.c Idealised Me refined as rotating group:
 C5(H5A,H5B,H5C)
3.d Idealised tetrahedral OH refined as rotating group:
 O1(H1)
;
_olex2_submission_special_instructions 'No special instructions were received'

loop_
_space_group_symop_operation_xyz
'x, y, z'
'-x+1/2, y+1/2, -z+1/2'
'-x, -y, -z'
'x-1/2, -y-1/2, z-1/2'

loop_
_atom_site_label
_atom_site_type_symbol
_atom_site_fract_x
_atom_site_fract_y
_atom_site_fract_z
_atom_site_U_iso_or_equiv
_atom_site_adp_type
_atom_site_occupancy
_atom_site_site_symmetry_order
_atom_site_calc_flag
_atom_site_refinement_flags_posn
_atom_site_refinement_flags_adp
_atom_site_refinement_flags_occupancy
_atom_site_disorder_assembly
_atom_site_disorder_group
Zn1 Zn 0.42243(8) 0.65072(6) 0.80298(4) 0.0468(3) Uani 1 1 d . . . . .
S1 S 0.4239(2) 0.81858(14) 0.83453(11) 0.0622(6) Uani 1 1 d . . . . .
S2 S 0.6656(2) 0.62510(15) 0.85046(11) 0.0626(6) Uani 1 1 d . . . . .
O1 O -0.0565(6) 0.8597(5) 0.7774(3) 0.0762(8) Uani 1 1 d . . . . .
H1 H -0.127783 0.885504 0.791586 0.114 Uiso 1 1 calc GR . . . .
O2 O -0.3063(6) 0.9430(5) 0.7648(3) 0.0762(8) Uani 1 1 d . . . . .
N1 N 0.1833(5) 0.6650(4) 0.7556(3) 0.0412(12) Uani 1 1 d . . . . .
N2 N 0.4203(6) 0.5974(4) 0.7073(3) 0.0494(14) Uani 1 1 d . . . . .
N3 N 0.3097(6) 0.5589(4) 0.8628(3) 0.0479(14) Uani 1 1 d . . . . .
N4 N 0.6424(8) 0.9917(6) 0.9431(4) 0.078(2) Uani 1 1 d . . . . .
N5 N 0.9291(9) 0.7662(7) 0.9620(5) 0.097(3) Uani 1 1 d . . . . .
C1 C -0.3366(10) 0.9013(7) 0.7147(5) 0.0762(8) Uani 1 1 d . . . . .
H1A H -0.433013 0.902892 0.694177 0.091 Uiso 1 1 calc R . . . .
C2 C -0.2310(10) 0.8460(7) 0.6816(5) 0.0762(8) Uani 1 1 d . . . . .
C3 C -0.2628(10) 0.8158(7) 0.6157(5) 0.0762(8) Uani 1 1 d . . . . .
H3 H -0.356341 0.827078 0.593387 0.091 Uiso 1 1 calc R . . . .
C4 C -0.1639(10) 0.7702(7) 0.5815(5) 0.0762(8) Uani 1 1 d . . . . .
C6 C -0.0272(10) 0.7511(7) 0.6162(5) 0.0762(8) Uani 1 1 d . . . . .
H6 H 0.042524 0.719145 0.593697 0.091 Uiso 1 1 calc R . . . .
C7 C 0.0081(10) 0.7782(7) 0.6831(5) 0.0762(8) Uani 1 1 d . . . . .
C8 C -0.0942(10) 0.8272(7) 0.7135(5) 0.0762(8) Uani 1 1 d . . . . .
C9 C 0.1562(7) 0.7614(5) 0.7181(4) 0.0470(16) Uani 1 1 d . . . . .
H9A H 0.222674 0.764646 0.684471 0.056 Uiso 1 1 calc R . . . .
H9B H 0.180340 0.818627 0.749355 0.056 Uiso 1 1 calc R . . . .
C10 C 0.1678(7) 0.5754(5) 0.7111(3) 0.0442(15) Uani 1 1 d . . . . .
H10A H 0.079190 0.581780 0.679317 0.053 Uiso 1 1 calc R . . . .
H10B H 0.160846 0.512867 0.737725 0.053 Uiso 1 1 calc R . . . .
C11 C 0.2931(7) 0.5676(5) 0.6738(3) 0.0464(16) Uani 1 1 d . . . . .
C12 C 0.2826(8) 0.5321(6) 0.6092(4) 0.062(2) Uani 1 1 d . . . . .
H12 H 0.193269 0.510944 0.586123 0.074 Uiso 1 1 calc R . . . .
C13 C 0.4029(10) 0.5281(8) 0.5790(4) 0.079(3) Uani 1 1 d . . . . .
H13 H 0.397028 0.504826 0.534372 0.095 Uiso 1 1 calc R . . . .
C14 C 0.5328(9) 0.5575(8) 0.6128(4) 0.074(2) Uani 1 1 d . . . . .
H14 H 0.617134 0.553978 0.592383 0.089 Uiso 1 1 calc R . . . .
C15 C 0.5365(8) 0.5916(7) 0.6759(4) 0.061(2) Uani 1 1 d . . . . .
H15 H 0.625551 0.612519 0.699234 0.073 Uiso 1 1 calc R . . . .
C16 C 0.1026(7) 0.6544(5) 0.8116(4) 0.0490(16) Uani 1 1 d . . . . .
H16A H 0.003871 0.633288 0.794810 0.059 Uiso 1 1 calc R . . . .
H16B H 0.098257 0.721201 0.833838 0.059 Uiso 1 1 calc R . . . .
C17 C 0.1692(8) 0.5772(5) 0.8612(3) 0.0471(16) Uani 1 1 d . . . . .
C18 C 0.0910(9) 0.5315(6) 0.9055(4) 0.061(2) Uani 1 1 d . . . . .
H18 H -0.007593 0.546414 0.904089 0.073 Uiso 1 1 calc R . . . .
C19 C 0.1568(10) 0.4641(7) 0.9519(4) 0.076(2) Uani 1 1 d . . . . .
H19 H 0.104458 0.431781 0.982718 0.091 Uiso 1 1 calc R . . . .
C20 C 0.3008(11) 0.4444(7) 0.9529(4) 0.074(2) Uani 1 1 d . . . . .
H20 H 0.348606 0.397774 0.984091 0.089 Uiso 1 1 calc R . . . .
C21 C 0.3726(9) 0.4930(6) 0.9083(4) 0.0592(19) Uani 1 1 d . . . . .
H21 H 0.471540 0.479635 0.909410 0.071 Uiso 1 1 calc R . . . .
C22 C 0.5884(7) 0.8210(5) 0.8826(3) 0.0456(16) Uani 1 1 d . . . . .
C23 C 0.6216(7) 0.9145(6) 0.9165(4) 0.0532(18) Uani 1 1 d . . . . .
C24 C 0.6860(7) 0.7440(5) 0.8884(3) 0.0482(16) Uani 1 1 d . . . . .
C25 C 0.8203(8) 0.7588(6) 0.9299(4) 0.060(2) Uani 1 1 d . . . . .
C5 C -0.1925(10) 0.7409(7) 0.5071(4) 0.0762(8) Uani 1 1 d . . . . .
H5A H -0.263320 0.686021 0.500901 0.114 Uiso 1 1 calc GR . . . .
H5B H -0.103651 0.717677 0.492314 0.114 Uiso 1 1 calc GR . . . .
H5C H -0.228814 0.800357 0.480881 0.114 Uiso 1 1 calc GR . . . .

loop_
_atom_site_aniso_label
_atom_site_aniso_U_11
_atom_site_aniso_U_22
_atom_site_aniso_U_33
_atom_site_aniso_U_23
_atom_site_aniso_U_13
_atom_site_aniso_U_12
Zn1 0.0439(5) 0.0404(5) 0.0527(5) -0.0053(3) -0.0060(3) -0.0006(3)
S1 0.0502(10) 0.0406(10) 0.0866(14) -0.0101(9) -0.0236(10) 0.0044(8)
S2 0.0482(10) 0.0525(11) 0.0812(14) -0.0132(10) -0.0123(9) 0.0093(8)
O1 0.0705(16) 0.0740(18) 0.0809(17) 0.0113(14) -0.0015(14) 0.0072(13)
O2 0.0705(16) 0.0740(18) 0.0809(17) 0.0113(14) -0.0015(14) 0.0072(13)
N1 0.038(3) 0.038(3) 0.045(3) 0.002(2) -0.004(2) 0.001(2)
N2 0.041(3) 0.049(3) 0.057(3) -0.003(3) 0.002(3) -0.001(3)
N3 0.053(3) 0.040(3) 0.047(3) -0.004(2) -0.004(3) 0.002(3)
N4 0.071(5) 0.068(5) 0.091(5) -0.028(4) -0.005(4) -0.008(4)
N5 0.062(5) 0.092(6) 0.126(7) -0.012(5) -0.032(5) 0.008(4)
C1 0.0705(16) 0.0740(18) 0.0809(17) 0.0113(14) -0.0015(14) 0.0072(13)
C2 0.0705(16) 0.0740(18) 0.0809(17) 0.0113(14) -0.0015(14) 0.0072(13)
C3 0.0705(16) 0.0740(18) 0.0809(17) 0.0113(14) -0.0015(14) 0.0072(13)
C4 0.0705(16) 0.0740(18) 0.0809(17) 0.0113(14) -0.0015(14) 0.0072(13)
C6 0.0705(16) 0.0740(18) 0.0809(17) 0.0113(14) -0.0015(14) 0.0072(13)
C7 0.0705(16) 0.0740(18) 0.0809(17) 0.0113(14) -0.0015(14) 0.0072(13)
C8 0.0705(16) 0.0740(18) 0.0809(17) 0.0113(14) -0.0015(14) 0.0072(13)
C9 0.044(4) 0.035(3) 0.057(4) 0.004(3) -0.008(3) -0.007(3)
C10 0.045(3) 0.041(4) 0.044(4) -0.007(3) -0.003(3) -0.006(3)
C11 0.050(4) 0.040(4) 0.047(4) -0.003(3) 0.000(3) -0.003(3)
C12 0.060(5) 0.075(5) 0.050(4) -0.006(4) 0.004(4) -0.011(4)
C13 0.077(6) 0.116(8) 0.046(4) -0.008(5) 0.010(4) 0.007(5)
C14 0.061(5) 0.098(7) 0.069(5) -0.012(5) 0.025(4) 0.004(5)
C15 0.043(4) 0.071(5) 0.068(5) 0.003(4) 0.006(4) -0.002(4)
C16 0.043(4) 0.047(4) 0.055(4) -0.002(3) 0.001(3) 0.005(3)
C17 0.056(4) 0.039(4) 0.045(4) -0.005(3) 0.002(3) 0.001(3)
C18 0.064(5) 0.060(5) 0.062(5) 0.000(4) 0.018(4) 0.002(4)
C19 0.087(6) 0.080(6) 0.062(5) 0.014(5) 0.019(5) 0.007(5)
C20 0.096(7) 0.061(5) 0.064(5) 0.013(4) 0.004(5) 0.014(5)
C21 0.068(5) 0.048(4) 0.057(4) 0.005(4) -0.005(4) 0.010(4)
C22 0.042(3) 0.038(4) 0.053(4) -0.002(3) -0.007(3) -0.006(3)
C23 0.045(4) 0.054(5) 0.057(4) -0.007(4) -0.004(3) 0.004(3)
C24 0.043(4) 0.047(4) 0.051(4) -0.003(3) -0.005(3) -0.002(3)
C25 0.047(4) 0.057(5) 0.073(5) -0.007(4) -0.008(4) 0.003(3)
C5 0.0705(16) 0.0740(18) 0.0809(17) 0.0113(14) -0.0015(14) 0.0072(13)

loop_
_atom_type_symbol
_atom_type_description
_atom_type_scat_dispersion_real
_atom_type_scat_dispersion_imag
_atom_type_scat_source
C C 0.0033 0.0016 'International Tables Vol C Tables 4.2.6.8 and 6.1.1.4'
H H 0.0000 0.0000 'International Tables Vol C Tables 4.2.6.8 and 6.1.1.4'
N N 0.0061 0.0033 'International Tables Vol C Tables 4.2.6.8 and 6.1.1.4'
O O 0.0106 0.0060 'International Tables Vol C Tables 4.2.6.8 and 6.1.1.4'
S S 0.1246 0.1234 'International Tables Vol C Tables 4.2.6.8 and 6.1.1.4'
Zn Zn 0.2839 1.4301 'International Tables Vol C Tables 4.2.6.8 and 6.1.1.4'

loop_
_geom_angle_atom_site_label_1
_geom_angle_atom_site_label_2
_geom_angle_atom_site_label_3
_geom_angle
_geom_angle_site_symmetry_1
_geom_angle_site_symmetry_3
_geom_angle_publ_flag
S1 Zn1 S2 93.08(7) . . ?
S1 Zn1 N1 90.36(13) . . ?
N1 Zn1 S2 176.51(14) . . ?
N2 Zn1 S1 126.01(18) . . ?
N2 Zn1 S2 102.48(16) . . ?
N2 Zn1 N1 75.9(2) . . ?
N2 Zn1 N3 114.1(2) . . ?
N3 Zn1 S1 111.95(16) . . ?
N3 Zn1 S2 102.91(16) . . ?
N3 Zn1 N1 75.2(2) . . ?
C22 S1 Zn1 98.4(2) . . ?
C24 S2 Zn1 95.4(2) . . ?
C8 O1 H1 109.5 . . ?
C9 N1 Zn1 111.7(4) . . ?
C10 N1 Zn1 101.3(4) . . ?
C10 N1 C9 111.7(5) . . ?
C16 N1 Zn1 104.6(4) . . ?
C16 N1 C9 114.2(5) . . ?
C16 N1 C10 112.4(5) . . ?
C11 N2 Zn1 117.5(5) . . ?
C15 N2 Zn1 124.2(5) . . ?
C15 N2 C11 118.3(6) . . ?
C17 N3 Zn1 117.6(4) . . ?
C21 N3 Zn1 123.6(5) . . ?
C21 N3 C17 118.2(7) . . ?
O2 C1 H1A 118.9 . . ?
O2 C1 C2 122.2(9) . . ?
C2 C1 H1A 118.9 . . ?
C3 C2 C1 120.7(8) . . ?
C3 C2 C8 117.7(9) . . ?
C8 C2 C1 121.6(9) . . ?
C2 C3 H3 118.7 . . ?
C4 C3 C2 122.5(9) . . ?
C4 C3 H3 118.7 . . ?
C3 C4 C6 117.9(9) . . ?
C3 C4 C5 124.1(8) . . ?
C6 C4 C5 118.0(9) . . ?
C4 C6 H6 119.3 . . ?
C7 C6 C4 121.3(9) . . ?
C7 C6 H6 119.3 . . ?
C6 C7 C9 120.3(9) . . ?
C8 C7 C6 117.7(9) . . ?
C8 C7 C9 121.8(9) . . ?
O1 C8 C2 119.6(9) . . ?
O1 C8 C7 117.6(8) . . ?
C7 C8 C2 122.8(9) . . ?
N1 C9 C7 117.0(6) . . ?
N1 C9 H9A 108.0 . . ?
N1 C9 H9B 108.0 . . ?
C7 C9 H9A 108.0 . . ?
C7 C9 H9B 108.0 . . ?
H9A C9 H9B 107.3 . . ?
N1 C10 H10A 109.6 . . ?
N1 C10 H10B 109.6 . . ?
N1 C10 C11 110.2(5) . . ?
H10A C10 H10B 108.1 . . ?
C11 C10 H10A 109.6 . . ?
C11 C10 H10B 109.6 . . ?
N2 C11 C10 116.0(6) . . ?
N2 C11 C12 121.0(7) . . ?
C12 C11 C10 123.0(6) . . ?
C11 C12 H12 120.6 . . ?
C13 C12 C11 118.8(7) . . ?
C13 C12 H12 120.6 . . ?
C12 C13 H13 119.7 . . ?
C12 C13 C14 120.5(8) . . ?
C14 C13 H13 119.7 . . ?
C13 C14 H14 121.0 . . ?
C15 C14 C13 118.0(8) . . ?
C15 C14 H14 121.0 . . ?
N2 C15 C14 123.4(7) . . ?
N2 C15 H15 118.3 . . ?
C14 C15 H15 118.3 . . ?
N1 C16 H16A 109.3 . . ?
N1 C16 H16B 109.3 . . ?
N1 C16 C17 111.7(5) . . ?
H16A C16 H16B 107.9 . . ?
C17 C16 H16A 109.3 . . ?
C17 C16 H16B 109.3 . . ?
N3 C17 C16 117.1(6) . . ?
N3 C17 C18 121.7(7) . . ?
C18 C17 C16 121.1(7) . . ?
C17 C18 H18 120.3 . . ?
C19 C18 C17 119.4(8) . . ?
C19 C18 H18 120.3 . . ?
C18 C19 H19 120.6 . . ?
C18 C19 C20 118.9(8) . . ?
C20 C19 H19 120.6 . . ?
C19 C20 H20 120.6 . . ?
C21 C20 C19 118.9(8) . . ?
C21 C20 H20 120.6 . . ?
N3 C21 C20 122.9(8) . . ?
N3 C21 H21 118.6 . . ?
C20 C21 H21 118.6 . . ?
C23 C22 S1 114.4(5) . . ?
C24 C22 S1 125.8(5) . . ?
C24 C22 C23 119.8(6) . . ?
N4 C23 C22 176.9(8) . . ?
C22 C24 S2 126.5(5) . . ?
C22 C24 C25 119.0(6) . . ?
C25 C24 S2 114.6(5) . . ?
N5 C25 C24 176.8(9) . . ?
C4 C5 H5A 109.5 . . ?
C4 C5 H5B 109.5 . . ?
C4 C5 H5C 109.5 . . ?
H5A C5 H5B 109.5 . . ?
H5A C5 H5C 109.5 . . ?
H5B C5 H5C 109.5 . . ?

loop_
_geom_bond_atom_site_label_1
_geom_bond_atom_site_label_2
_geom_bond_distance
_geom_bond_site_symmetry_2
_geom_bond_publ_flag
Zn1 S1 2.294(2) . ?
Zn1 S2 2.394(2) . ?
Zn1 N1 2.343(5) . ?
Zn1 N2 2.063(6) . ?
Zn1 N3 2.102(6) . ?
S1 C22 1.721(6) . ?
S2 C24 1.739(7) . ?
O1 H1 0.8400 . ?
O1 C8 1.365(11) . ?
O2 C1 1.157(10) . ?
N1 C9 1.481(8) . ?
N1 C10 1.478(8) . ?
N1 C16 1.460(9) . ?
N2 C11 1.357(8) . ?
N2 C15 1.347(9) . ?
N3 C17 1.348(9) . ?
N3 C21 1.344(9) . ?
N4 C23 1.151(10) . ?
N5 C25 1.145(10) . ?
C1 H1A 0.9500 . ?
C1 C2 1.470(13) . ?
C2 C3 1.388(13) . ?
C2 C8 1.388(12) . ?
C3 H3 0.9500 . ?
C3 C4 1.377(13) . ?
C4 C6 1.409(12) . ?
C4 C5 1.547(13) . ?
C6 H6 0.9500 . ?
C6 C7 1.401(13) . ?
C7 C8 1.377(13) . ?
C7 C9 1.499(11) . ?
C9 H9A 0.9900 . ?
C9 H9B 0.9900 . ?
C10 H10A 0.9900 . ?
C10 H10B 0.9900 . ?
C10 C11 1.495(9) . ?
C11 C12 1.384(10) . ?
C12 H12 0.9500 . ?
C12 C13 1.366(12) . ?
C13 H13 0.9500 . ?
C13 C14 1.379(12) . ?
C14 H14 0.9500 . ?
C14 C15 1.352(12) . ?
C15 H15 0.9500 . ?
C16 H16A 0.9900 . ?
C16 H16B 0.9900 . ?
C16 C17 1.506(9) . ?
C17 C18 1.378(10) . ?
C18 H18 0.9500 . ?
C18 C19 1.377(11) . ?
C19 H19 0.9500 . ?
C19 C20 1.385(13) . ?
C20 H20 0.9500 . ?
C20 C21 1.363(12) . ?
C21 H21 0.9500 . ?
C22 C23 1.422(10) . ?
C22 C24 1.363(9) . ?
C24 C25 1.440(9) . ?
C5 H5A 0.9800 . ?
C5 H5B 0.9800 . ?
C5 H5C 0.9800 . ?

loop_
_geom_torsion_atom_site_label_1
_geom_torsion_atom_site_label_2
_geom_torsion_atom_site_label_3
_geom_torsion_atom_site_label_4
_geom_torsion
_geom_torsion_site_symmetry_1
_geom_torsion_site_symmetry_2
_geom_torsion_site_symmetry_3
_geom_torsion_site_symmetry_4
_geom_torsion_publ_flag
Zn1 S1 C22 C23 -174.6(5) . . . . ?
Zn1 S1 C22 C24 7.6(7) . . . . ?
Zn1 S2 C24 C22 -5.0(7) . . . . ?
Zn1 S2 C24 C25 174.4(6) . . . . ?
Zn1 N1 C9 C7 177.9(6) . . . . ?
Zn1 N1 C10 C11 -44.7(5) . . . . ?
Zn1 N1 C16 C17 -37.4(6) . . . . ?
Zn1 N2 C11 C10 -1.0(8) . . . . ?
Zn1 N2 C11 C12 179.2(6) . . . . ?
Zn1 N2 C15 C14 -179.2(7) . . . . ?
Zn1 N3 C17 C16 6.2(8) . . . . ?
Zn1 N3 C17 C18 -170.4(5) . . . . ?
Zn1 N3 C21 C20 170.7(6) . . . . ?
S1 C22 C24 S2 -1.8(11) . . . . ?
S1 C22 C24 C25 178.9(6) . . . . ?
O2 C1 C2 C3 -166.0(9) . . . . ?
O2 C1 C2 C8 10.3(15) . . . . ?
N1 C10 C11 N2 34.8(8) . . . . ?
N1 C10 C11 C12 -145.4(7) . . . . ?
N1 C16 C17 N3 24.2(8) . . . . ?
N1 C16 C17 C18 -159.2(6) . . . . ?
N2 C11 C12 C13 -0.4(12) . . . . ?
N3 C17 C18 C19 -1.1(11) . . . . ?
C1 C2 C3 C4 175.4(9) . . . . ?
C1 C2 C8 O1 0.7(14) . . . . ?
C1 C2 C8 C7 -178.1(9) . . . . ?
C2 C3 C4 C6 2.1(15) . . . . ?
C2 C3 C4 C5 -176.5(9) . . . . ?
C3 C2 C8 O1 177.1(8) . . . . ?
C3 C2 C8 C7 -1.7(15) . . . . ?
C3 C4 C6 C7 -0.5(14) . . . . ?
C4 C6 C7 C8 -2.0(14) . . . . ?
C4 C6 C7 C9 -177.2(8) . . . . ?
C6 C7 C8 O1 -175.7(8) . . . . ?
C6 C7 C8 C2 3.1(15) . . . . ?
C6 C7 C9 N1 -94.0(10) . . . . ?
C8 C2 C3 C4 -1.1(15) . . . . ?
C8 C7 C9 N1 90.9(10) . . . . ?
C9 N1 C10 C11 74.3(6) . . . . ?
C9 N1 C16 C17 -159.8(5) . . . . ?
C9 C7 C8 O1 -0.5(14) . . . . ?
C9 C7 C8 C2 178.3(8) . . . . ?
C10 N1 C9 C7 65.2(8) . . . . ?
C10 N1 C16 C17 71.7(7) . . . . ?
C10 C11 C12 C13 179.7(8) . . . . ?
C11 N2 C15 C14 -0.1(12) . . . . ?
C11 C12 C13 C14 0.9(15) . . . . ?
C12 C13 C14 C15 -0.9(16) . . . . ?
C13 C14 C15 N2 0.5(15) . . . . ?
C15 N2 C11 C10 179.9(6) . . . . ?
C15 N2 C11 C12 0.0(10) . . . . ?
C16 N1 C9 C7 -63.7(8) . . . . ?
C16 N1 C10 C11 -155.8(5) . . . . ?
C16 C17 C18 C19 -177.5(7) . . . . ?
C17 N3 C21 C20 -0.3(11) . . . . ?
C17 C18 C19 C20 0.2(13) . . . . ?
C18 C19 C20 C21 0.6(14) . . . . ?
C19 C20 C21 N3 -0.6(13) . . . . ?
C21 N3 C17 C16 177.7(6) . . . . ?
C21 N3 C17 C18 1.1(10) . . . . ?
C23 C22 C24 S2 -179.5(6) . . . . ?
C23 C22 C24 C25 1.2(11) . . . . ?
C5 C4 C6 C7 178.1(9) . . . . ?
